data_7246755
loop_
_publ_author_name
'Zhou, Fuli'
'Body, Carole'
'Robeyns, Koen'
'Leyssens, Tom'
'Shemchuk, Oleksii'

_publ_section_title
;
 On the pairwise cocrystallization of racemic compounds
;
_journal_issue 20
_journal_name_full CrystEngComm
_journal_page_first 3060
_journal_page_last 3065
_journal_paper_doi 10.1039/D3CE00226H
_journal_volume 25
_journal_year 2023
_chemical_formula_moiety 'C8 H7 Cl O3'
_chemical_formula_sum 'C8 H7 Cl O3'
_chemical_formula_weight 186.59
_space_group_crystal_system monoclinic
_space_group_IT_number 14
_space_group_name_Hall '-P 2ybc'
_space_group_name_H-M_alt 'P 1 21/c 1'
_atom_sites_solution_hydrogens geom
_atom_sites_solution_primary dual
_audit_creation_method SHELXL-2018/3
_audit_update_record
;
2023-03-09 deposited with the CCDC.	2023-04-28 downloaded from the CCDC.
;
_cell_angle_alpha 90
_cell_angle_beta 109.810(8)
_cell_angle_gamma 90
_cell_formula_units_Z 8
_cell_length_a 16.6605(13)
_cell_length_b 9.1572(5)
_cell_length_c 11.4407(8)
_cell_measurement_reflns_used 2218
_cell_measurement_temperature 297(2)
_cell_measurement_theta_max 24.7070
_cell_measurement_theta_min 3.3980
_cell_volume 1642.1(2)
_computing_cell_refinement
;
CrysAlisPro, Agilent Technologies,
Version 1.171.37.35 (release 13-08-2014 CrysAlis171 .NET)
(compiled Aug 13 2014,18:06:01)
;
_computing_data_collection MAR
_computing_data_reduction
;
CrysAlisPro, Agilent Technologies,
Version 1.171.37.35 (release 13-08-2014 CrysAlis171 .NET)
(compiled Aug 13 2014,18:06:01)
;
_computing_molecular_graphics 'MERCURY (Macrae et al., 2008)'
_computing_publication_material
;
'MERCURY (Macrae et al., 2008), Platon (Spek, 2009)'
;
_computing_structure_refinement 'SHELXL-2018/3 (Sheldrick, 2018)'
_computing_structure_solution 'SHELXT (Sheldrick, 2015)'
_diffrn_ambient_temperature 297(2)
_diffrn_measured_fraction_theta_full 0.991
_diffrn_measured_fraction_theta_max 0.991
_diffrn_measurement_device_type 'MAR345 image plate'
_diffrn_measurement_method
;
'90 images, \D\F 2.0\% '
;
_diffrn_radiation_type MoK\a
_diffrn_radiation_wavelength 0.71073
_diffrn_reflns_av_R_equivalents 0.0513
_diffrn_reflns_av_unetI/netI 0.0449
_diffrn_reflns_Laue_measured_fraction_full 0.991
_diffrn_reflns_Laue_measured_fraction_max 0.991
_diffrn_reflns_limit_h_max 19
_diffrn_reflns_limit_h_min -19
_diffrn_reflns_limit_k_max 10
_diffrn_reflns_limit_k_min -10
_diffrn_reflns_limit_l_max 13
_diffrn_reflns_limit_l_min -13
_diffrn_reflns_number 9586
_diffrn_reflns_point_group_measured_fraction_full 0.991
_diffrn_reflns_point_group_measured_fraction_max 0.991
_diffrn_reflns_theta_full 25.242
_diffrn_reflns_theta_max 25.254
_diffrn_reflns_theta_min 2.924
_diffrn_source 'Incoatec microfocus source'
_exptl_absorpt_coefficient_mu 0.425
_exptl_absorpt_correction_T_max 1.00000
_exptl_absorpt_correction_T_min 0.92807
_exptl_absorpt_correction_type multi-scan
_exptl_absorpt_process_details
;
CrysAlisPro, Agilent Technologies,
Version 1.171.37.35 (release 13-08-2014 CrysAlis171 .NET)
(compiled Aug 13 2014,18:06:01)
Empirical absorption correction using spherical harmonics,
 implemented in SCALE3 ABSPACK scaling algorithm.
;
_exptl_crystal_colour colourless
_exptl_crystal_density_diffrn 1.509
_exptl_crystal_description block
_exptl_crystal_F_000 768
_exptl_crystal_size_max 0.30
_exptl_crystal_size_mid 0.20
_exptl_crystal_size_min 0.15
_refine_diff_density_max 0.255
_refine_diff_density_min -0.569
_refine_diff_density_rms 0.063
_refine_ls_extinction_method none
_refine_ls_goodness_of_fit_ref 1.062
_refine_ls_hydrogen_treatment mixed
_refine_ls_matrix_type full
_refine_ls_number_parameters 247
_refine_ls_number_reflns 2932
_refine_ls_number_restraints 154
_refine_ls_restrained_S_all 1.049
_refine_ls_R_factor_all 0.1053
_refine_ls_R_factor_gt 0.0685
_refine_ls_shift/su_max 0.000
_refine_ls_shift/su_mean 0.000
_refine_ls_structure_factor_coef Fsqd
_refine_ls_weighting_details 'w=1/[\s^2^(Fo^2^)+(0.0936P)^2^+1.5319P] where P=(Fo^2^+2Fc^2^)/3'
_refine_ls_weighting_scheme calc
_refine_ls_wR_factor_gt 0.1778
_refine_ls_wR_factor_ref 0.1993
_reflns_Friedel_coverage 0.000
_reflns_number_gt 2017
_reflns_number_total 2932
_reflns_threshold_expression 'I > 2\s(I)'
_cod_data_source_file d3ce00226h2.cif
_cod_data_source_block alex_A173_A201_1
_cod_depositor_comments 'Adding full bibliography for 7246740--7246756.cif.'
_cod_original_sg_symbol_H-M 'P 21/c'
_cod_database_code 7246755
_shelx_shelxl_version_number 2018/3
_shelx_space_group_comment
;
The symmetry employed for this shelxl refinement is uniquely defined
by the following loop, which should always be used as a source of
symmetry information in preference to the above space-group names.
They are only intended as comments.
;

loop_
_space_group_symop_operation_xyz
'x, y, z'
'-x, y+1/2, -z+1/2'
'-x, -y, -z'
'x, -y-1/2, z-1/2'

loop_
_atom_site_label
_atom_site_type_symbol
_atom_site_fract_x
_atom_site_fract_y
_atom_site_fract_z
_atom_site_U_iso_or_equiv
_atom_site_adp_type
_atom_site_occupancy
_atom_site_site_symmetry_order
_atom_site_calc_flag
_atom_site_refinement_flags_posn
_atom_site_refinement_flags_adp
_atom_site_refinement_flags_occupancy
_atom_site_disorder_assembly
_atom_site_disorder_group
Cl1 Cl 0.9221(8) 0.508(2) 0.3127(14) 0.077(3) Uani 0.55(4) 1 d D U P A 1
C2 C 0.8604(6) 0.388(3) 0.199(2) 0.044(2) Uani 0.55(4) 1 d D U P A 1
C3 C 0.9013(7) 0.291(3) 0.148(2) 0.059(2) Uani 0.55(4) 1 d D U P A 1
H3 H 0.960537 0.289104 0.172685 0.071 Uiso 0.55(4) 1 calc R U P A 1
C4 C 0.8536(8) 0.196(3) 0.060(2) 0.065(3) Uani 0.55(4) 1 d D U P A 1
H4 H 0.880435 0.130555 0.022896 0.078 Uiso 0.55(4) 1 calc R U P A 1
C5 C 0.7655(8) 0.198(3) 0.024(3) 0.052(3) Uani 0.55(4) 1 d D U P A 1
H5 H 0.733662 0.133964 -0.037700 0.063 Uiso 0.55(4) 1 calc R U P A 1
C6 C 0.7244(4) 0.291(3) 0.079(2) 0.0348(14) Uani 0.55(4) 1 d D U P A 1
C7 C 0.7729(7) 0.391(3) 0.166(2) 0.035(3) Uani 0.55(4) 1 d D U P A 1
H7 H 0.746560 0.459315 0.201232 0.042 Uiso 0.55(4) 1 calc R U P A 1
Cl1B Cl 0.9271(8) 0.471(3) 0.3047(17) 0.071(3) Uani 0.45(4) 1 d D U P A 2
C2B C 0.8622(8) 0.356(4) 0.189(3) 0.044(2) Uani 0.45(4) 1 d D U P A 2
C3B C 0.8978(9) 0.274(4) 0.120(3) 0.059(2) Uani 0.45(4) 1 d D U P A 2
H3B H 0.956463 0.275542 0.136104 0.071 Uiso 0.45(4) 1 calc R U P A 2
C4B C 0.8466(11) 0.190(3) 0.026(3) 0.065(3) Uani 0.45(4) 1 d D U P A 2
H4B H 0.870474 0.131425 -0.020225 0.078 Uiso 0.45(4) 1 calc R U P A 2
C5B C 0.7590(10) 0.191(4) -0.001(3) 0.052(3) Uani 0.45(4) 1 d D U P A 2
H5B H 0.724435 0.132435 -0.065274 0.063 Uiso 0.45(4) 1 calc R U P A 2
C6B C 0.7231(5) 0.277(4) 0.066(3) 0.0348(14) Uani 0.45(4) 1 d D U P A 2
C7B C 0.7754(8) 0.358(3) 0.165(3) 0.035(3) Uani 0.45(4) 1 d D U P A 2
H7B H 0.752302 0.412660 0.214429 0.042 Uiso 0.45(4) 1 calc R U P A 2
C8 C 0.6273(2) 0.2851(4) 0.0372(3) 0.0380(9) Uani 1 1 d D U . . .
H8 H 0.604033 0.254994 -0.050028 0.046 Uiso 1 1 calc R U . A 1
O9 O 0.59516(17) 0.4241(3) 0.0518(2) 0.0448(7) Uani 1 1 d . . . . .
H9 H 0.589503 0.473577 -0.010259 0.067 Uiso 1 1 calc R U . . .
C10 C 0.5977(2) 0.1811(4) 0.1167(4) 0.0418(9) Uani 1 1 d . . . . .
O11 O 0.57133(18) 0.2192(3) 0.1971(3) 0.0559(8) Uani 1 1 d . . . . .
O12 O 0.6047(2) 0.0432(3) 0.0854(4) 0.0629(10) Uani 1 1 d . . . . .
H12 H 0.580(4) 0.000(4) 0.107(6) 0.094 Uiso 1 1 calc R U . . .
Cl21 Cl 0.89047(10) 1.02012(18) 0.34392(14) 0.0884(5) Uani 1 1 d . U . . .
C22 C 0.8420(3) 0.9031(5) 0.4150(4) 0.0519(11) Uani 1 1 d . U . . .
C23 C 0.8892(3) 0.8171(5) 0.5127(5) 0.0657(13) Uani 1 1 d . U . . .
H23 H 0.948436 0.823960 0.542151 0.079 Uiso 1 1 calc R U . . .
C24 C 0.8498(3) 0.7233(6) 0.5657(5) 0.0814(17) Uani 1 1 d . U . . .
H24 H 0.881912 0.665616 0.631965 0.098 Uiso 1 1 calc R U . . .
C25 C 0.7621(3) 0.7120(5) 0.5223(4) 0.0611(12) Uani 1 1 d . U . . .
H25 H 0.735451 0.647826 0.560579 0.073 Uiso 1 1 calc R U . . .
C26 C 0.7135(2) 0.7944(4) 0.4232(3) 0.0388(9) Uani 1 1 d . U . . .
C27 C 0.7539(3) 0.8921(5) 0.3702(4) 0.0486(10) Uani 1 1 d . U . . .
H27 H 0.721970 0.950735 0.304494 0.058 Uiso 1 1 calc R U . . .
C28 C 0.6188(2) 0.7731(4) 0.3688(3) 0.0395(9) Uani 1 1 d . U . . .
H28 H 0.599283 0.714858 0.425811 0.047 Uiso 1 1 calc R U . . .
O29 O 0.57678(17) 0.9117(3) 0.3486(3) 0.0507(8) Uani 1 1 d . . . . .
H29 H 0.525048 0.899293 0.327072 0.076 Uiso 1 1 calc R U . . .
C30 C 0.5970(2) 0.6952(4) 0.2457(4) 0.0390(9) Uani 1 1 d . . . . .
O31 O 0.57299(18) 0.7566(3) 0.1464(2) 0.0510(7) Uani 1 1 d . . . . .
O32 O 0.61157(19) 0.5541(3) 0.2612(3) 0.0531(8) Uani 1 1 d . . . . .
H32 H 0.603293 0.515285 0.193528 0.080 Uiso 1 1 calc R U . . .

loop_
_atom_site_aniso_label
_atom_site_aniso_U_11
_atom_site_aniso_U_22
_atom_site_aniso_U_33
_atom_site_aniso_U_23
_atom_site_aniso_U_13
_atom_site_aniso_U_12
Cl1 0.076(4) 0.080(6) 0.066(2) -0.011(3) 0.013(2) -0.032(3)
C2 0.045(2) 0.043(9) 0.046(4) 0.007(4) 0.0168(19) -0.003(3)
C3 0.043(2) 0.074(5) 0.067(9) 0.004(4) 0.029(3) 0.004(2)
C4 0.063(3) 0.082(4) 0.063(9) -0.012(5) 0.039(4) 0.011(3)
C5 0.058(3) 0.060(3) 0.044(9) -0.012(5) 0.024(3) -0.002(3)
C6 0.0420(19) 0.034(4) 0.033(4) 0.003(2) 0.0183(16) 0.0003(15)
C7 0.039(2) 0.027(8) 0.042(2) 0.001(5) 0.0171(18) 0.001(2)
Cl1B 0.045(3) 0.084(8) 0.075(4) -0.003(4) 0.007(2) -0.020(3)
C2B 0.045(2) 0.043(9) 0.046(4) 0.007(4) 0.0168(19) -0.003(3)
C3B 0.043(2) 0.074(5) 0.067(9) 0.004(4) 0.029(3) 0.004(2)
C4B 0.063(3) 0.082(4) 0.063(9) -0.012(5) 0.039(4) 0.011(3)
C5B 0.058(3) 0.060(3) 0.044(9) -0.012(5) 0.024(3) -0.002(3)
C6B 0.0420(19) 0.034(4) 0.033(4) 0.003(2) 0.0183(16) 0.0003(15)
C7B 0.039(2) 0.027(8) 0.042(2) 0.001(5) 0.0171(18) 0.001(2)
C8 0.044(2) 0.035(2) 0.0330(19) -0.0026(15) 0.0097(16) 0.0014(16)
O9 0.0513(16) 0.0338(14) 0.0486(16) 0.0067(11) 0.0158(13) 0.0089(12)
C10 0.0285(19) 0.041(2) 0.052(2) 0.0059(18) 0.0083(18) -0.0005(16)
O11 0.0557(19) 0.0554(18) 0.0664(19) 0.0144(15) 0.0335(16) 0.0050(14)
O12 0.065(2) 0.0334(16) 0.091(3) 0.0033(15) 0.0281(18) -0.0030(14)
Cl21 0.0748(9) 0.1103(12) 0.0858(10) -0.0025(8) 0.0346(8) -0.0349(8)
C22 0.045(2) 0.065(3) 0.047(2) -0.0142(19) 0.0174(19) -0.014(2)
C23 0.040(2) 0.075(3) 0.069(3) -0.007(2) 0.002(2) -0.007(2)
C24 0.060(3) 0.076(3) 0.083(3) 0.023(3) -0.010(3) -0.008(3)
C25 0.056(2) 0.060(3) 0.059(3) 0.012(2) 0.007(2) -0.010(2)
C26 0.0359(19) 0.040(2) 0.039(2) -0.0078(16) 0.0110(16) -0.0042(16)
C27 0.042(2) 0.056(2) 0.043(2) -0.0019(18) 0.0081(18) -0.0063(19)
C28 0.040(2) 0.036(2) 0.046(2) -0.0031(16) 0.0179(17) -0.0037(16)
O29 0.0396(15) 0.0454(16) 0.0666(19) -0.0133(13) 0.0173(13) 0.0005(12)
C30 0.0297(19) 0.039(2) 0.052(2) -0.0047(18) 0.0193(17) -0.0064(16)
O31 0.0551(18) 0.0530(17) 0.0437(17) 0.0004(14) 0.0152(14) -0.0031(14)
O32 0.0625(19) 0.0404(16) 0.0557(18) -0.0077(13) 0.0189(14) 0.0002(14)

loop_
_atom_type_symbol
_atom_type_description
_atom_type_scat_dispersion_real
_atom_type_scat_dispersion_imag
_atom_type_scat_source
C C 0.0033 0.0016 'International Tables Vol C Tables 4.2.6.8 and 6.1.1.4'
H H 0.0000 0.0000 'International Tables Vol C Tables 4.2.6.8 and 6.1.1.4'
N N 0.0061 0.0033 'International Tables Vol C Tables 4.2.6.8 and 6.1.1.4'
O O 0.0106 0.0060 'International Tables Vol C Tables 4.2.6.8 and 6.1.1.4'
Cl Cl 0.1484 0.1585 'International Tables Vol C Tables 4.2.6.8 and 6.1.1.4'

loop_
_geom_angle_atom_site_label_1
_geom_angle_atom_site_label_2
_geom_angle_atom_site_label_3
_geom_angle
_geom_angle_site_symmetry_1
_geom_angle_site_symmetry_3
_geom_angle_publ_flag
C3 C2 C7 122.2(7) . . ?
C3 C2 Cl1 118.4(7) . . ?
C7 C2 Cl1 119.4(7) . . ?
C4 C3 C2 118.7(7) . . ?
C4 C3 H3 120.7 . . ?
C2 C3 H3 120.7 . . ?
C3 C4 C5 120.5(8) . . ?
C3 C4 H4 119.8 . . ?
C5 C4 H4 119.8 . . ?
C6 C5 C4 120.9(7) . . ?
C6 C5 H5 119.5 . . ?
C4 C5 H5 119.5 . . ?
C5 C6 C7 118.7(7) . . ?
C5 C6 C8 118.4(10) . . ?
C7 C6 C8 122.9(10) . . ?
C2 C7 C6 118.9(7) . . ?
C2 C7 H7 120.5 . . ?
C6 C7 H7 120.5 . . ?
C3B C2B C7B 121.7(8) . . ?
C3B C2B Cl1B 119.5(8) . . ?
C7B C2B Cl1B 118.6(8) . . ?
C4B C3B C2B 119.3(8) . . ?
C4B C3B H3B 120.4 . . ?
C2B C3B H3B 120.4 . . ?
C3B C4B C5B 120.4(9) . . ?
C3B C4B H4B 119.8 . . ?
C5B C4B H4B 119.8 . . ?
C6B C5B C4B 120.2(8) . . ?
C6B C5B H5B 119.9 . . ?
C4B C5B H5B 119.9 . . ?
C5B C6B C7B 119.6(8) . . ?
C5B C6B C8 122.3(12) . . ?
C7B C6B C8 118.1(11) . . ?
C2B C7B C6B 118.6(9) . . ?
C2B C7B H7B 120.7 . . ?
C6B C7B H7B 120.7 . . ?
O9 C8 C10 106.5(3) . . ?
O9 C8 C6B 115.5(12) . . ?
C10 C8 C6B 112.0(17) . . ?
O9 C8 C6 109.6(9) . . ?
C10 C8 C6 111.4(13) . . ?
O9 C8 H8 109.8 . . ?
C10 C8 H8 109.8 . . ?
C6 C8 H8 109.8 . . ?
C8 O9 H9 109.5 . . ?
O11 C10 O12 124.9(4) . . ?
O11 C10 C8 123.9(4) . . ?
O12 C10 C8 111.2(4) . . ?
C10 O12 H12 109.5 . . ?
C23 C22 C27 120.1(4) . . ?
C23 C22 Cl21 121.0(4) . . ?
C27 C22 Cl21 118.9(4) . . ?
C24 C23 C22 120.0(4) . . ?
C24 C23 H23 120.0 . . ?
C22 C23 H23 120.0 . . ?
C23 C24 C25 120.4(4) . . ?
C23 C24 H24 119.8 . . ?
C25 C24 H24 119.8 . . ?
C26 C25 C24 120.7(4) . . ?
C26 C25 H25 119.6 . . ?
C24 C25 H25 119.6 . . ?
C25 C26 C27 118.8(4) . . ?
C25 C26 C28 120.9(4) . . ?
C27 C26 C28 120.3(3) . . ?
C26 C27 C22 119.9(4) . . ?
C26 C27 H27 120.0 . . ?
C22 C27 H27 120.0 . . ?
O29 C28 C26 109.9(3) . . ?
O29 C28 C30 108.6(3) . . ?
C26 C28 C30 109.6(3) . . ?
O29 C28 H28 109.6 . . ?
C26 C28 H28 109.6 . . ?
C30 C28 H28 109.6 . . ?
C28 O29 H29 109.5 . . ?
O31 C30 O32 124.9(4) . . ?
O31 C30 C28 123.8(4) . . ?
O32 C30 C28 111.3(3) . . ?
C30 O32 H32 109.5 . . ?

loop_
_geom_bond_atom_site_label_1
_geom_bond_atom_site_label_2
_geom_bond_distance
_geom_bond_site_symmetry_2
_geom_bond_publ_flag
Cl1 C2 1.748(6) . ?
C2 C3 1.366(9) . ?
C2 C7 1.377(7) . ?
C3 C4 1.361(9) . ?
C3 H3 0.9300 . ?
C4 C5 1.384(8) . ?
C4 H4 0.9300 . ?
C5 C6 1.373(8) . ?
C5 H5 0.9300 . ?
C6 C7 1.393(8) . ?
C6 C8 1.526(7) . ?
C7 H7 0.9300 . ?
Cl1B C2B 1.749(7) . ?
C2B C3B 1.366(10) . ?
C2B C7B 1.378(8) . ?
C3B C4B 1.360(9) . ?
C3B H3B 0.9300 . ?
C4B C5B 1.384(9) . ?
C4B H4B 0.9300 . ?
C5B C6B 1.372(8) . ?
C5B H5B 0.9300 . ?
C6B C7B 1.390(8) . ?
C6B C8 1.519(8) . ?
C7B H7B 0.9300 . ?
C8 O9 1.412(4) . ?
C8 C10 1.510(5) . ?
C8 H8 0.9800 . ?
O9 H9 0.8200 . ?
C10 O11 1.198(5) . ?
C10 O12 1.328(5) . ?
O12 H12 0.68(6) . ?
Cl21 C22 1.705(5) . ?
C22 C23 1.376(6) . ?
C22 C27 1.386(6) . ?
C23 C24 1.344(7) . ?
C23 H23 0.9300 . ?
C24 C25 1.380(7) . ?
C24 H24 0.9300 . ?
C25 C26 1.374(6) . ?
C25 H25 0.9300 . ?
C26 C27 1.377(6) . ?
C26 C28 1.499(5) . ?
C27 H27 0.9300 . ?
C28 O29 1.430(4) . ?
C28 C30 1.509(5) . ?
C28 H28 0.9800 . ?
O29 H29 0.8200 . ?
C30 O31 1.207(5) . ?
C30 O32 1.316(4) . ?
O32 H32 0.8200 . ?

loop_
_geom_torsion_atom_site_label_1
_geom_torsion_atom_site_label_2
_geom_torsion_atom_site_label_3
_geom_torsion_atom_site_label_4
_geom_torsion
_geom_torsion_site_symmetry_1
_geom_torsion_site_symmetry_2
_geom_torsion_site_symmetry_3
_geom_torsion_site_symmetry_4
_geom_torsion_publ_flag
C7 C2 C3 C4 1(5) . . . . ?
Cl1 C2 C3 C4 180(2) . . . . ?
C2 C3 C4 C5 -1(5) . . . . ?
C3 C4 C5 C6 -1(5) . . . . ?
C4 C5 C6 C7 4(5) . . . . ?
C4 C5 C6 C8 -179(3) . . . . ?
C3 C2 C7 C6 1(5) . . . . ?
Cl1 C2 C7 C6 -178(3) . . . . ?
C5 C6 C7 C2 -3(5) . . . . ?
C8 C6 C7 C2 179(3) . . . . ?
C7B C2B C3B C4B -1(6) . . . . ?
Cl1B C2B C3B C4B -177(3) . . . . ?
C2B C3B C4B C5B 2(6) . . . . ?
C3B C4B C5B C6B 0(7) . . . . ?
C4B C5B C6B C7B -3(7) . . . . ?
C4B C5B C6B C8 178(4) . . . . ?
C3B C2B C7B C6B -2(6) . . . . ?
Cl1B C2B C7B C6B 174(3) . . . . ?
C5B C6B C7B C2B 4(6) . . . . ?
C8 C6B C7B C2B -178(3) . . . . ?
C5B C6B C8 O9 -143(4) . . . . ?
C7B C6B C8 O9 38(4) . . . . ?
C5B C6B C8 C10 95(4) . . . . ?
C7B C6B C8 C10 -84(3) . . . . ?
C5 C6 C8 O9 -151(3) . . . . ?
C7 C6 C8 O9 27(3) . . . . ?
C5 C6 C8 C10 91(3) . . . . ?
C7 C6 C8 C10 -91(3) . . . . ?
O9 C8 C10 O11 -16.4(5) . . . . ?
C6B C8 C10 O11 110.8(9) . . . . ?
C6 C8 C10 O11 103.0(8) . . . . ?
O9 C8 C10 O12 163.5(3) . . . . ?
C6B C8 C10 O12 -69.3(9) . . . . ?
C6 C8 C10 O12 -77.1(8) . . . . ?
C27 C22 C23 C24 -0.6(7) . . . . ?
Cl21 C22 C23 C24 -178.6(4) . . . . ?
C22 C23 C24 C25 0.3(9) . . . . ?
C23 C24 C25 C26 1.1(9) . . . . ?
C24 C25 C26 C27 -2.0(7) . . . . ?
C24 C25 C26 C28 174.6(4) . . . . ?
C25 C26 C27 C22 1.7(6) . . . . ?
C28 C26 C27 C22 -175.0(4) . . . . ?
C23 C22 C27 C26 -0.4(6) . . . . ?
Cl21 C22 C27 C26 177.6(3) . . . . ?
C25 C26 C28 O29 134.5(4) . . . . ?
C27 C26 C28 O29 -48.9(5) . . . . ?
C25 C26 C28 C30 -106.3(4) . . . . ?
C27 C26 C28 C30 70.3(5) . . . . ?
O29 C28 C30 O31 22.1(5) . . . . ?
C26 C28 C30 O31 -98.0(4) . . . . ?
O29 C28 C30 O32 -161.1(3) . . . . ?
C26 C28 C30 O32 78.8(4) . . . . ?
